data_1554894
loop_
_publ_author_name
'Shemet, Andrej'
'Sarlah, David'
'Carreira, Erick M.'

_publ_section_title
;
 Stereochemical studies of the opening of chloro vinyl epoxides: cyclic
 chloronium ions as intermediates.
;
_journal_issue 8
_journal_name_full 'Organic letters'
_journal_page_first 1878
_journal_page_last 1881
_journal_paper_doi 10.1021/acs.orglett.5b00558
_journal_volume 17
_journal_year 2015
_chemical_absolute_configuration ad
_chemical_formula_moiety 'C6 H12 Cl2 O2'
_chemical_formula_sum 'C6 H12 Cl2 O2'
_chemical_formula_weight 187.06
_chemical_name_systematic (5R)-2,5-dichlorohexane-1,3-diol
_space_group_crystal_system monoclinic
_space_group_IT_number 4
_space_group_name_Hall 'P 2yb'
_space_group_name_H-M_alt 'P 1 21 1'
_atom_sites_solution_hydrogens geom
_atom_sites_solution_primary iterative
_audit_creation_date 2013-03-18
_audit_creation_method
;
  Olex2 1.2
  (compiled Dec  5 2012 16:17:34, GUI svn.r4385)
;
_cell_angle_alpha 90
_cell_angle_beta 92.030(3)
_cell_angle_gamma 90
_cell_formula_units_Z 4
_cell_length_a 4.9886(7)
_cell_length_b 19.578(3)
_cell_length_c 9.0155(13)
_cell_measurement_reflns_used 9944
_cell_measurement_temperature 100(2)
_cell_measurement_theta_max 27.48
_cell_measurement_theta_min 2.49
_cell_volume 880.0(2)
_computing_molecular_graphics
;
O. V. Dolomanov, L. J. Bourhis, R. J. Gildea, J. A. K. Howard and H. Puschmann,
OLEX2: a complete structure solution, refinement and analysis program.
J. Appl. Cryst. (2009). 42, 339-341.
;
_computing_publication_material
;
O. V. Dolomanov, L. J. Bourhis, R. J. Gildea, J. A. K. Howard and H. Puschmann,
OLEX2: a complete structure solution, refinement and analysis program.
J. Appl. Cryst. (2009). 42, 339-341.
;
_computing_structure_refinement
;
SHELXL, G.M. Sheldrick, Acta Cryst.
(2008). A64, 112-122
;
_computing_structure_solution 'SUPERFLIP, J. Appl. Cryst. (2007) 40, 786-790'
_diffrn_ambient_temperature 100.0
_diffrn_measured_fraction_theta_full 0.999
_diffrn_measured_fraction_theta_max 1.000
_diffrn_measurement_device_type 'Bruker APEX-II CCD'
_diffrn_measurement_method '\f and \w scans'
_diffrn_radiation_monochromator graphite
_diffrn_radiation_type MoK\a
_diffrn_radiation_wavelength 0.71073
_diffrn_reflns_av_R_equivalents 0.0229
_diffrn_reflns_av_unetI/netI 0.0185
_diffrn_reflns_Laue_measured_fraction_full 0.999
_diffrn_reflns_Laue_measured_fraction_max 1.000
_diffrn_reflns_limit_h_max 6
_diffrn_reflns_limit_h_min -6
_diffrn_reflns_limit_k_max 25
_diffrn_reflns_limit_k_min -25
_diffrn_reflns_limit_l_max 11
_diffrn_reflns_limit_l_min -11
_diffrn_reflns_number 22528
_diffrn_reflns_point_group_measured_fraction_full 0.999
_diffrn_reflns_point_group_measured_fraction_max 1.000
_diffrn_reflns_theta_full 25.242
_diffrn_reflns_theta_max 27.504
_diffrn_reflns_theta_min 2.080
_diffrn_standards_number 0
_exptl_absorpt_coefficient_mu 0.681
_exptl_absorpt_correction_T_max 0.9502
_exptl_absorpt_correction_T_min 0.8815
_exptl_absorpt_correction_type multi-scan
_exptl_absorpt_process_details
;
SADABS-2008/1 (Bruker,2008) was used for absorption correction.
wR2(int) was 0.0409 before and 0.0370 after correction.
The Ratio of minimum to maximum transmission is 0.9277.
The \l/2 correction factor is 0.0015.
;
_exptl_crystal_colour '? yellow'
_exptl_crystal_colour_primary yellow
_exptl_crystal_density_diffrn 1.412
_exptl_crystal_description needle
_exptl_crystal_F_000 392
_exptl_crystal_recrystallization_method 'crystallized from dichloromethane'
_exptl_crystal_size_max 0.2
_exptl_crystal_size_mid 0.07
_exptl_crystal_size_min 0.03
_refine_diff_density_max 0.270
_refine_diff_density_min -0.162
_refine_diff_density_rms 0.037
_refine_ls_abs_structure_details
;
 Classical Flack method preferred over Parsons because s.u. lower.
;
_refine_ls_abs_structure_Flack 0.02(4)
_refine_ls_extinction_method none
_refine_ls_goodness_of_fit_ref 1.071
_refine_ls_hydrogen_treatment constr
_refine_ls_matrix_type full
_refine_ls_number_parameters 187
_refine_ls_number_reflns 4062
_refine_ls_number_restraints 1
_refine_ls_restrained_S_all 1.071
_refine_ls_R_factor_all 0.0203
_refine_ls_R_factor_gt 0.0190
_refine_ls_shift/su_max 0.001
_refine_ls_shift/su_mean 0.000
_refine_ls_structure_factor_coef Fsqd
_refine_ls_weighting_details
;
 w=1/[\s^2^(Fo^2^)+(0.0279P)^2^+0.0940P]
 where P=(Fo^2^+2Fc^2^)/3
;
_refine_ls_weighting_scheme calc
_refine_ls_wR_factor_gt 0.0479
_refine_ls_wR_factor_ref 0.0484
_reflns_Friedel_coverage 0.942
_reflns_Friedel_fraction_full 0.999
_reflns_Friedel_fraction_max 0.999
_reflns_number_gt 3945
_reflns_number_total 4062
_reflns_threshold_expression 'I > 2\s(I)'
_cod_data_source_file ol5b00558_si_004.cif
_cod_data_source_block ca120313_result
_cod_database_code 1554894
_olex2_refinement_description
;
1. Fixed Uiso
 At 1.2 times of:
  {H10A,H10B} of C10, {H9A,H9B} of C9, {H8A,H8B} of C8, H4A of C4, H5 of C5,
  H6 of C6, H7 of C7, H1 of C1, H2A of C2, {H3A,H3B} of C3
 At 1.5 times of:
  {H12A,H12B,H12C} of C12, {H11A,H11B,H11C} of C11, H2 of O2, H3 of O3, H4 of
  O4, H1A of O1
2.a Ternary CH refined with riding coordinates:
 C5(H5), C6(H6), C7(H7), C1(H1), C2(H2A), C4(H4A)
2.b Secondary CH2 refined with riding coordinates:
 C3(H3A,H3B), C8(H8A,H8B), C9(H9A,H9B), C10(H10A,H10B)
2.c Idealised Me refined as rotating group:
 C11(H11A,H11B,H11C), C12(H12A,H12B,H12C)
2.d Idealised tetrahedral OH refined as rotating group:
 O1(H1A), O2(H2), O3(H3), O4(H4)
;
_shelx_estimated_absorpt_t_max 0.980
_shelx_estimated_absorpt_t_min 0.876
_shelx_space_group_comment
;
The symmetry employed for this shelxl refinement is uniquely defined
by the following loop, which should always be used as a source of
symmetry information in preference to the above space-group names.
They are only intended as comments.
;
_shelxl_version_number 2012-9

loop_
_space_group_symop_operation_xyz
'x, y, z'
'-x, y+1/2, -z'

loop_
_atom_site_label
_atom_site_type_symbol
_atom_site_fract_x
_atom_site_fract_y
_atom_site_fract_z
_atom_site_U_iso_or_equiv
_atom_site_adp_type
_atom_site_occupancy
_atom_site_site_symmetry_order
_atom_site_calc_flag
_atom_site_refinement_flags_posn
_atom_site_refinement_flags_adp
Cl1 Cl 0.43535(10) 0.38535(2) 0.04629(5) 0.01853(11) Uani 1 1 d . .
Cl2 Cl 0.01537(11) 0.80444(2) 1.21377(5) 0.01983(11) Uani 1 1 d . .
Cl3 Cl 0.76703(11) 0.52788(3) 0.57890(5) 0.02164(11) Uani 1 1 d . .
Cl4 Cl 0.27312(11) 0.64037(3) 0.70874(6) 0.02344(12) Uani 1 1 d . .
O1 O 0.4064(3) 0.52347(7) 0.20082(15) 0.0175(3) Uani 1 1 d . .
H1A H 0.4375 0.5639 0.2274 0.026 Uiso 1 1 calc R U
O2 O -0.0804(3) 0.66105(7) 1.08578(16) 0.0196(3) Uani 1 1 d . .
H2 H -0.0703 0.6197 1.0620 0.029 Uiso 1 1 calc R U
O3 O 0.9840(3) 0.53159(7) 0.01255(16) 0.0189(3) Uani 1 1 d . .
H3 H 1.1092 0.5135 0.0634 0.028 Uiso 1 1 calc R U
O4 O 0.5315(3) 0.65124(7) 1.27973(15) 0.0178(3) Uani 1 1 d . .
H4 H 0.6519 0.6664 1.2259 0.027 Uiso 1 1 calc R U
C5 C 0.7107(4) 0.43947(10) 0.1102(2) 0.0154(4) Uani 1 1 d . .
H5 H 0.8664 0.4099 0.1408 0.019 Uiso 1 1 calc R U
C6 C 0.1499(4) 0.69629(10) 1.0372(2) 0.0145(4) Uani 1 1 d . .
H6 H 0.2896 0.6617 1.0138 0.017 Uiso 1 1 calc R U
C7 C 0.6291(4) 0.48146(10) 0.2434(2) 0.0148(4) Uani 1 1 d . .
H7 H 0.7826 0.5117 0.2742 0.018 Uiso 1 1 calc R U
C1 C 0.2613(4) 0.74163(10) 1.1625(2) 0.0145(4) Uani 1 1 d . .
H1 H 0.4227 0.7661 1.1268 0.017 Uiso 1 1 calc R U
C2 C 0.4807(4) 0.47838(11) 0.5112(2) 0.0184(4) Uani 1 1 d . .
H2A H 0.3331 0.5106 0.4810 0.022 Uiso 1 1 calc R U
C3 C 0.5576(5) 0.43757(10) 0.3761(2) 0.0182(4) Uani 1 1 d . .
H3A H 0.4063 0.4073 0.3462 0.022 Uiso 1 1 calc R U
H3B H 0.7131 0.4082 0.4037 0.022 Uiso 1 1 calc R U
C4 C -0.0081(4) 0.69190(11) 0.7648(2) 0.0184(4) Uani 1 1 d . .
H4A H -0.1545 0.6608 0.7964 0.022 Uiso 1 1 calc R U
C8 C 0.0802(4) 0.73621(10) 0.8961(2) 0.0172(4) Uani 1 1 d . .
H8A H -0.0654 0.7688 0.9168 0.021 Uiso 1 1 calc R U
H8B H 0.2390 0.7631 0.8686 0.021 Uiso 1 1 calc R U
C9 C 0.7859(4) 0.48158(10) -0.0241(2) 0.0168(4) Uani 1 1 d . .
H9A H 0.8545 0.4508 -0.1011 0.020 Uiso 1 1 calc R U
H9B H 0.6235 0.5046 -0.0661 0.020 Uiso 1 1 calc R U
C10 C 0.3406(4) 0.70352(10) 1.3045(2) 0.0169(4) Uani 1 1 d . .
H10A H 0.4168 0.7363 1.3781 0.020 Uiso 1 1 calc R U
H10B H 0.1784 0.6830 1.3463 0.020 Uiso 1 1 calc R U
C11 C 0.3839(5) 0.43322(12) 0.6353(2) 0.0271(5) Uani 1 1 d . .
H11A H 0.5243 0.4003 0.6638 0.041 Uiso 1 1 calc R U
H11B H 0.2220 0.4087 0.6011 0.041 Uiso 1 1 calc R U
H11C H 0.3428 0.4616 0.7212 0.041 Uiso 1 1 calc R U
C12 C -0.1108(5) 0.73356(13) 0.6331(2) 0.0284(5) Uani 1 1 d . .
H12A H 0.0314 0.7641 0.6007 0.043 Uiso 1 1 calc R U
H12B H -0.2656 0.7607 0.6618 0.043 Uiso 1 1 calc R U
H12C H -0.1647 0.7028 0.5516 0.043 Uiso 1 1 calc R U

loop_
_atom_site_aniso_label
_atom_site_aniso_U_11
_atom_site_aniso_U_22
_atom_site_aniso_U_33
_atom_site_aniso_U_23
_atom_site_aniso_U_13
_atom_site_aniso_U_12
Cl1 0.0171(3) 0.0147(2) 0.0237(2) -0.00600(17) 0.00004(18) -0.00286(18)
Cl2 0.0218(3) 0.0152(2) 0.0224(2) -0.00478(17) -0.00095(18) 0.00597(19)
Cl3 0.0187(3) 0.0267(2) 0.0195(2) -0.00505(19) -0.00061(19) -0.0023(2)
Cl4 0.0176(3) 0.0294(3) 0.0235(2) -0.0093(2) 0.00281(19) 0.0005(2)
O1 0.0177(7) 0.0136(6) 0.0208(7) -0.0032(6) -0.0042(5) 0.0031(6)
O2 0.0178(8) 0.0157(7) 0.0257(7) -0.0032(6) 0.0067(6) -0.0040(6)
O3 0.0155(8) 0.0153(7) 0.0255(7) 0.0014(6) -0.0035(6) -0.0025(6)
O4 0.0176(8) 0.0138(7) 0.0223(7) 0.0024(5) 0.0036(6) 0.0034(6)
C5 0.0138(10) 0.0137(9) 0.0185(9) -0.0026(7) -0.0016(8) -0.0014(7)
C6 0.0151(10) 0.0119(8) 0.0168(9) -0.0018(7) 0.0030(7) -0.0014(7)
C7 0.0145(10) 0.0129(8) 0.0168(8) -0.0005(7) -0.0022(7) 0.0001(7)
C1 0.0141(10) 0.0127(8) 0.0169(9) -0.0018(7) 0.0021(7) 0.0017(7)
C2 0.0146(11) 0.0231(10) 0.0174(9) 0.0004(8) -0.0016(8) -0.0013(8)
C3 0.0207(11) 0.0154(9) 0.0183(9) 0.0013(7) -0.0022(8) 0.0000(8)
C4 0.0134(10) 0.0245(10) 0.0174(9) -0.0040(8) 0.0017(8) -0.0003(8)
C8 0.0184(11) 0.0164(9) 0.0167(9) -0.0002(7) 0.0002(8) 0.0006(8)
C9 0.0171(11) 0.0158(9) 0.0174(9) -0.0022(7) -0.0011(8) -0.0023(8)
C10 0.0179(11) 0.0167(9) 0.0162(9) -0.0007(7) 0.0023(7) 0.0028(8)
C11 0.0249(13) 0.0363(13) 0.0202(10) 0.0057(9) 0.0005(9) -0.0068(10)
C12 0.0260(13) 0.0402(13) 0.0187(10) -0.0003(9) -0.0018(9) 0.0024(11)

loop_
_atom_type_symbol
_atom_type_description
_atom_type_scat_dispersion_real
_atom_type_scat_dispersion_imag
_atom_type_scat_source
C C 0.0033 0.0016 'International Tables Vol C Tables 4.2.6.8 and 6.1.1.4'
H H 0.0000 0.0000 'International Tables Vol C Tables 4.2.6.8 and 6.1.1.4'
Cl Cl 0.1484 0.1585 'International Tables Vol C Tables 4.2.6.8 and 6.1.1.4'
O O 0.0106 0.0060 'International Tables Vol C Tables 4.2.6.8 and 6.1.1.4'

loop_
_geom_angle_atom_site_label_1
_geom_angle_atom_site_label_2
_geom_angle_atom_site_label_3
_geom_angle
C7 O1 H1A 109.5
C6 O2 H2 109.5
C9 O3 H3 109.5
C10 O4 H4 109.5
Cl1 C5 H5 108.8
C7 C5 Cl1 110.21(15)
C7 C5 H5 108.8
C9 C5 Cl1 105.62(14)
C9 C5 H5 108.8
C9 C5 C7 114.54(16)
O2 C6 H6 108.2
O2 C6 C1 109.33(15)
O2 C6 C8 110.06(17)
C1 C6 H6 108.2
C8 C6 H6 108.2
C8 C6 C1 112.72(16)
O1 C7 C5 109.06(16)
O1 C7 H7 108.4
O1 C7 C3 109.60(17)
C5 C7 H7 108.4
C5 C7 C3 113.00(15)
C3 C7 H7 108.4
Cl2 C1 H1 108.5
C6 C1 Cl2 110.63(15)
C6 C1 H1 108.5
C10 C1 Cl2 106.05(14)
C10 C1 C6 114.48(16)
C10 C1 H1 108.5
Cl3 C2 H2A 108.5
C3 C2 Cl3 109.44(16)
C3 C2 H2A 108.5
C3 C2 C11 112.41(18)
C11 C2 Cl3 109.30(15)
C11 C2 H2A 108.5
C7 C3 H3A 108.8
C7 C3 H3B 108.8
C2 C3 C7 113.92(16)
C2 C3 H3A 108.8
C2 C3 H3B 108.8
H3A C3 H3B 107.7
Cl4 C4 H4A 108.7
C8 C4 Cl4 109.20(15)
C8 C4 H4A 108.7
C12 C4 Cl4 108.92(15)
C12 C4 H4A 108.7
C12 C4 C8 112.56(18)
C6 C8 H8A 108.7
C6 C8 H8B 108.7
C4 C8 C6 114.12(17)
C4 C8 H8A 108.7
C4 C8 H8B 108.7
H8A C8 H8B 107.6
O3 C9 C5 112.14(16)
O3 C9 H9A 109.2
O3 C9 H9B 109.2
C5 C9 H9A 109.2
C5 C9 H9B 109.2
H9A C9 H9B 107.9
O4 C10 C1 112.13(15)
O4 C10 H10A 109.2
O4 C10 H10B 109.2
C1 C10 H10A 109.2
C1 C10 H10B 109.2
H10A C10 H10B 107.9
C2 C11 H11A 109.5
C2 C11 H11B 109.5
C2 C11 H11C 109.5
H11A C11 H11B 109.5
H11A C11 H11C 109.5
H11B C11 H11C 109.5
C4 C12 H12A 109.5
C4 C12 H12B 109.5
C4 C12 H12C 109.5
H12A C12 H12B 109.5
H12A C12 H12C 109.5
H12B C12 H12C 109.5

loop_
_geom_bond_atom_site_label_1
_geom_bond_atom_site_label_2
_geom_bond_distance
Cl1 C5 1.812(2)
Cl2 C1 1.809(2)
Cl3 C2 1.814(2)
Cl4 C4 1.814(2)
O1 H1A 0.8400
O1 C7 1.424(2)
O2 H2 0.8400
O2 C6 1.423(2)
O3 H3 0.8400
O3 C9 1.422(2)
O4 H4 0.8400
O4 C10 1.421(2)
C5 H5 1.0000
C5 C7 1.523(3)
C5 C9 1.523(3)
C6 H6 1.0000
C6 C1 1.526(3)
C6 C8 1.523(3)
C7 H7 1.0000
C7 C3 1.525(3)
C1 H1 1.0000
C1 C10 1.522(3)
C2 H2A 1.0000
C2 C3 1.518(3)
C2 C11 1.518(3)
C3 H3A 0.9900
C3 H3B 0.9900
C4 H4A 1.0000
C4 C8 1.520(3)
C4 C12 1.515(3)
C8 H8A 0.9900
C8 H8B 0.9900
C9 H9A 0.9900
C9 H9B 0.9900
C10 H10A 0.9900
C10 H10B 0.9900
C11 H11A 0.9800
C11 H11B 0.9800
C11 H11C 0.9800
C12 H12A 0.9800
C12 H12B 0.9800
C12 H12C 0.9800

loop_
_geom_hbond_atom_site_label_D
_geom_hbond_atom_site_label_H
_geom_hbond_atom_site_label_A
_geom_hbond_distance_DH
_geom_hbond_distance_HA
_geom_hbond_distance_DA
_geom_hbond_angle_DHA
_geom_hbond_site_symmetry_A
O1 H1A O4 0.84 1.83 2.669(2) 175.5 1_554
O2 H2 O3 0.84 1.80 2.642(2) 174.8 1_456
O3 H3 O1 0.84 1.91 2.664(2) 148.9 1_655
O4 H4 O2 0.84 1.87 2.662(2) 155.7 1_655
C1 H1 Cl1 1.00 2.91 3.735(2) 140.5 2_656
C8 H8A Cl1 0.99 2.96 3.938(2) 169.4 2_556
C8 H8B Cl1 0.99 2.98 3.814(2) 142.8 2_656
C11 H11B Cl2 0.98 2.91 3.517(2) 120.6 2_547
